data_7238626
loop_
_publ_author_name
'Wedl, Bernhard'
'Resel, Roland'
'Leising, G\"unther'
'Kunert, Birgit'
'Salzmann, Ingo'
'Oehzelt, Martin'
'Koch, Norbert'
'Vollmer, Antje'
'Duhm, Steffen'
'Werzer, Oliver'
'Gbabode, Gabin'
'Sferrazza, Michele'
'Geerts, Yves'

_publ_section_title
;
 Crystallisation kinetics in thin films of dihexyl-terthiophene: the
 appearance of polymorphic phases
;
_journal_issue 10
_journal_name_full 'RSC Advances'
_journal_page_first 4404
_journal_paper_doi 10.1039/c2ra20272g
_journal_volume 2
_journal_year 2012
_chemical_formula_sum 'C24 H32 S3'
_chemical_formula_weight 416.68
_space_group_IT_number 14
_space_group_name_Hall '-P 2yn'
_space_group_name_H-M_alt 'P 1 21/n 1'
_atom_sites_solution_hydrogens geom
_atom_sites_solution_primary direct
_atom_sites_solution_secondary difmap
_audit_creation_method SHELXL-97
_cell_angle_alpha 90.00
_cell_angle_beta 97.817(2)
_cell_angle_gamma 90.00
_cell_formula_units_Z 12
_cell_length_a 23.9436(7)
_cell_length_b 5.6253(2)
_cell_length_c 52.4024(16)
_cell_measurement_temperature 283(2)
_cell_volume 6992.5(4)
_computing_structure_refinement 'SHELXL-97 (Sheldrick, 2008)'
_computing_structure_solution 'SHELXS-97 (Sheldrick, 2008)'
_diffrn_ambient_temperature 283(2)
_diffrn_measured_fraction_theta_full 0.999
_diffrn_measured_fraction_theta_max 0.999
_diffrn_radiation_monochromator graphite
_diffrn_radiation_source 'fine-focus sealed tube'
_diffrn_radiation_type MoK\a
_diffrn_radiation_wavelength 0.71073
_diffrn_reflns_av_R_equivalents 0.0785
_diffrn_reflns_av_sigmaI/netI 0.0744
_diffrn_reflns_limit_h_max 26
_diffrn_reflns_limit_h_min -26
_diffrn_reflns_limit_k_max 6
_diffrn_reflns_limit_k_min -6
_diffrn_reflns_limit_l_max 37
_diffrn_reflns_limit_l_min -58
_diffrn_reflns_number 41151
_diffrn_reflns_theta_full 23.50
_diffrn_reflns_theta_max 23.50
_diffrn_reflns_theta_min 1.36
_exptl_absorpt_coefficient_mu 0.325
_exptl_absorpt_correction_T_max 0.9932
_exptl_absorpt_correction_T_min 0.8959
_exptl_crystal_density_diffrn 1.187
_exptl_crystal_density_method 'not measured'
_exptl_crystal_F_000 2688
_exptl_crystal_size_max 0.35
_exptl_crystal_size_mid 0.17
_exptl_crystal_size_min 0.02
_refine_diff_density_max 0.482
_refine_diff_density_min -0.225
_refine_diff_density_rms 0.052
_refine_ls_extinction_method none
_refine_ls_goodness_of_fit_ref 1.013
_refine_ls_hydrogen_treatment mixed
_refine_ls_matrix_type full
_refine_ls_number_parameters 736
_refine_ls_number_reflns 10355
_refine_ls_number_restraints 0
_refine_ls_restrained_S_all 1.013
_refine_ls_R_factor_all 0.1528
_refine_ls_R_factor_gt 0.0600
_refine_ls_shift/su_max 0.001
_refine_ls_shift/su_mean 0.000
_refine_ls_structure_factor_coef Fsqd
_refine_ls_weighting_details 'calc w=1/[\s^2^(Fo^2^)+(0.0729P)^2^+4.5708P] where P=(Fo^2^+2Fc^2^)/3'
_refine_ls_weighting_scheme calc
_refine_ls_wR_factor_gt 0.1342
_refine_ls_wR_factor_ref 0.1821
_reflns_number_gt 4899
_reflns_number_total 10355
_reflns_threshold_expression >2sigma(I)
_cod_data_source_file c2ra20272g.txt
_cod_data_source_block matrix_0m
_cod_database_code 7238626

loop_
_symmetry_equiv_pos_as_xyz
'x, y, z'
'-x+1/2, y+1/2, -z+1/2'
'-x, -y, -z'
'x-1/2, -y-1/2, z-1/2'

loop_
_atom_site_label
_atom_site_type_symbol
_atom_site_fract_x
_atom_site_fract_y
_atom_site_fract_z
_atom_site_U_iso_or_equiv
_atom_site_adp_type
_atom_site_occupancy
_atom_site_symmetry_multiplicity
_atom_site_calc_flag
_atom_site_refinement_flags
S1 S 0.50218(6) 0.4923(3) 0.38015(3) 0.0802(5) Uani 1 1 d .
S2 S 0.38029(6) 0.2522(2) 0.31553(3) 0.0656(4) Uani 1 1 d .
S3 S 0.34448(5) 0.5922(2) 0.23986(3) 0.0628(4) Uani 1 1 d .
S4 S 0.75339(6) 0.6028(2) 0.30781(3) 0.0742(5) Uani 1 1 d .
S5 S 0.64000(6) 0.2598(2) 0.24616(3) 0.0708(5) Uani 1 1 d .
S6 S 0.60331(6) 0.5188(2) 0.16699(3) 0.0811(5) Uani 1 1 d .
S7 S 0.55180(6) 1.0956(2) 0.31980(3) 0.0719(5) Uani 1 1 d .
S8 S 0.51493(5) 0.7486(2) 0.24462(3) 0.0670(4) Uani 1 1 d .
S9 S 0.39477(6) 1.0032(2) 0.18015(3) 0.0767(5) Uani 1 1 d .
C1 C 0.5941(3) 0.9317(15) 0.53143(14) 0.154(3) Uani 1 1 d .
H1A H 0.6044 1.0757 0.5234 0.231 Uiso 1 1 calc R
H1B H 0.6176 0.9115 0.5476 0.231 Uiso 1 1 calc R
H1C H 0.5554 0.9405 0.5342 0.231 Uiso 1 1 calc R
C2 C 0.6018(3) 0.7265(14) 0.51442(13) 0.118(2) Uani 1 1 d .
H2A H 0.5935 0.5818 0.5232 0.142 Uiso 1 1 calc R
H2B H 0.6411 0.7199 0.5118 0.142 Uiso 1 1 calc R
C3 C 0.5664(3) 0.7302(12) 0.48858(13) 0.106(2) Uani 1 1 d .
H3A H 0.5272 0.7413 0.4912 0.128 Uiso 1 1 calc R
H3B H 0.5754 0.8731 0.4796 0.128 Uiso 1 1 calc R
C4 C 0.5726(3) 0.5229(12) 0.47156(13) 0.100(2) Uani 1 1 d .
H4A H 0.5647 0.3794 0.4807 0.120 Uiso 1 1 calc R
H4B H 0.6115 0.5147 0.4684 0.120 Uiso 1 1 calc R
C5 C 0.5355(2) 0.5242(10) 0.44592(12) 0.0895(19) Uani 1 1 d .
H5A H 0.4964 0.5284 0.4489 0.107 Uiso 1 1 calc R
H5B H 0.5428 0.6681 0.4367 0.107 Uiso 1 1 calc R
C6 C 0.5439(3) 0.3148(11) 0.42939(12) 0.096(2) Uani 1 1 d .
H6A H 0.5414 0.1722 0.4396 0.115 Uiso 1 1 calc R
H6B H 0.5820 0.3221 0.4250 0.115 Uiso 1 1 calc R
C7 C 0.5040(2) 0.2890(10) 0.40487(11) 0.0726(16) Uani 1 1 d .
C8 C 0.4669(3) 0.1143(11) 0.39816(13) 0.0844(18) Uani 1 1 d .
H8 H 0.4618 -0.0133 0.4089 0.101 Uiso 1 1 calc R
C9 C 0.4363(3) 0.1414(10) 0.37337(13) 0.0805(18) Uani 1 1 d .
H9 H 0.4094 0.0328 0.3662 0.097 Uiso 1 1 calc R
C10 C 0.4498(2) 0.3395(9) 0.36105(12) 0.0630(15) Uani 1 1 d .
C11 C 0.4280(2) 0.4227(8) 0.33544(11) 0.0576(14) Uani 1 1 d .
C12 C 0.4404(2) 0.6236(9) 0.32261(12) 0.0663(16) Uani 1 1 d .
H12 H 0.4654 0.7385 0.3301 0.080 Uiso 1 1 calc R
C13 C 0.4126(2) 0.6432(8) 0.29752(12) 0.0632(15) Uani 1 1 d .
H13 H 0.4171 0.7709 0.2867 0.076 Uiso 1 1 calc R
C14 C 0.37750(19) 0.4510(7) 0.29042(11) 0.0522(14) Uani 1 1 d .
C15 C 0.34509(19) 0.4024(8) 0.26583(11) 0.0528(13) Uani 1 1 d .
C16 C 0.31366(18) 0.2039(8) 0.25838(11) 0.0520(14) Uani 1 1 d .
H16 H 0.3093 0.0781 0.2695 0.062 Uiso 1 1 calc R
C17 C 0.28909(19) 0.2079(8) 0.23292(12) 0.0591(15) Uani 1 1 d .
H17 H 0.2661 0.0865 0.2255 0.071 Uiso 1 1 calc R
C18 C 0.30165(18) 0.4062(8) 0.21967(11) 0.0553(14) Uani 1 1 d .
C19 C 0.2839(2) 0.4721(9) 0.19207(12) 0.0721(17) Uani 1 1 d .
H19A H 0.3174 0.4946 0.1839 0.087 Uiso 1 1 calc R
H19B H 0.2643 0.6235 0.1916 0.087 Uiso 1 1 calc R
C20 C 0.2464(2) 0.2958(9) 0.17651(11) 0.0684(16) Uani 1 1 d .
H20A H 0.2645 0.1412 0.1781 0.082 Uiso 1 1 calc R
H20B H 0.2114 0.2834 0.1838 0.082 Uiso 1 1 calc R
C21 C 0.2330(2) 0.3555(10) 0.14845(11) 0.0745(16) Uani 1 1 d .
H21A H 0.2682 0.3714 0.1414 0.089 Uiso 1 1 calc R
H21B H 0.2144 0.5091 0.1469 0.089 Uiso 1 1 calc R
C22 C 0.1964(2) 0.1798(9) 0.13223(11) 0.0727(16) Uani 1 1 d .
H22A H 0.2136 0.0239 0.1347 0.087 Uiso 1 1 calc R
H22B H 0.1601 0.1726 0.1385 0.087 Uiso 1 1 calc R
C23 C 0.1866(3) 0.2320(11) 0.10399(13) 0.098(2) Uani 1 1 d .
H23A H 0.2229 0.2398 0.0977 0.117 Uiso 1 1 calc R
H23B H 0.1694 0.3879 0.1015 0.117 Uiso 1 1 calc R
C24 C 0.1499(3) 0.0555(12) 0.08757(13) 0.121(2) Uani 1 1 d .
H24A H 0.1650 -0.1016 0.0906 0.182 Uiso 1 1 calc R
H24B H 0.1491 0.0954 0.0697 0.182 Uiso 1 1 calc R
H24C H 0.1123 0.0608 0.0920 0.182 Uiso 1 1 calc R
C25 C 0.9008(4) 0.0622(16) 0.46780(15) 0.169(4) Uani 1 1 d .
H25A H 0.8670 0.0722 0.4758 0.253 Uiso 1 1 calc R
H25B H 0.9328 0.0992 0.4803 0.253 Uiso 1 1 calc R
H25C H 0.9046 -0.0959 0.4614 0.253 Uiso 1 1 calc R
C26 C 0.8974(3) 0.2367(14) 0.44583(16) 0.129(3) Uani 1 1 d .
H26A H 0.8932 0.3952 0.4526 0.155 Uiso 1 1 calc R
H26B H 0.9328 0.2327 0.4388 0.155 Uiso 1 1 calc R
C27 C 0.8505(3) 0.1944(13) 0.42438(14) 0.108(2) Uani 1 1 d .
H27A H 0.8150 0.1996 0.4314 0.130 Uiso 1 1 calc R
H27B H 0.8546 0.0357 0.4176 0.130 Uiso 1 1 calc R
C28 C 0.8479(3) 0.3679(12) 0.40263(13) 0.095(2) Uani 1 1 d .
H28A H 0.8844 0.3725 0.3966 0.115 Uiso 1 1 calc R
H28B H 0.8406 0.5248 0.4091 0.115 Uiso 1 1 calc R
C29 C 0.8039(2) 0.3149(10) 0.38012(12) 0.0836(19) Uani 1 1 d .
H29A H 0.8111 0.1573 0.3738 0.100 Uiso 1 1 calc R
H29B H 0.7674 0.3105 0.3862 0.100 Uiso 1 1 calc R
C30 C 0.8005(2) 0.4854(10) 0.35802(12) 0.0812(18) Uani 1 1 d .
H30A H 0.8379 0.5009 0.3530 0.097 Uiso 1 1 calc R
H30B H 0.7900 0.6399 0.3641 0.097 Uiso 1 1 calc R
C31 C 0.7604(2) 0.4232(9) 0.33448(11) 0.0616(15) Uani 1 1 d .
C32 C 0.7280(2) 0.2236(9) 0.33000(14) 0.0777(18) Uani 1 1 d .
H32 H 0.7263 0.1041 0.3421 0.093 Uiso 1 1 calc R
C33 C 0.6973(2) 0.2176(8) 0.30499(12) 0.0632(16) Uani 1 1 d .
H33 H 0.6733 0.0938 0.2990 0.076 Uiso 1 1 calc R
C34 C 0.70649(19) 0.4113(8) 0.29058(12) 0.0612(15) Uani 1 1 d .
C35 C 0.6840(2) 0.4580(8) 0.26409(13) 0.0605(15) Uani 1 1 d .
C36 C 0.6945(2) 0.6495(9) 0.24949(14) 0.0745(18) Uani 1 1 d .
H36 H 0.7170 0.7770 0.2558 0.089 Uiso 1 1 calc R
C37 C 0.6675(2) 0.6340(9) 0.22364(13) 0.0702(17) Uani 1 1 d .
H37 H 0.6708 0.7501 0.2113 0.084 Uiso 1 1 calc R
C38 C 0.6361(2) 0.4305(8) 0.21863(12) 0.0615(15) Uani 1 1 d .
C39 C 0.6041(2) 0.3539(8) 0.19481(12) 0.0602(15) Uani 1 1 d .
C40 C 0.5713(2) 0.1570(9) 0.18996(13) 0.0703(17) Uani 1 1 d .
H40 H 0.5666 0.0441 0.2025 0.084 Uiso 1 1 calc R
C41 C 0.5451(2) 0.1398(10) 0.16430(13) 0.0738(17) Uani 1 1 d .
H41 H 0.5210 0.0162 0.1583 0.089 Uiso 1 1 calc R
C42 C 0.5586(2) 0.3223(9) 0.14913(13) 0.0690(16) Uani 1 1 d .
C43 C 0.5405(3) 0.3704(11) 0.12149(13) 0.0912(19) Uani 1 1 d .
H43A H 0.5739 0.3806 0.1129 0.109 Uiso 1 1 calc R
H43B H 0.5221 0.5242 0.1199 0.109 Uiso 1 1 calc R
C44 C 0.5008(2) 0.1863(11) 0.10757(13) 0.0859(18) Uani 1 1 d .
H44A H 0.5178 0.0302 0.1104 0.103 Uiso 1 1 calc R
H44B H 0.4660 0.1862 0.1151 0.103 Uiso 1 1 calc R
C45 C 0.4873(3) 0.2287(12) 0.07904(14) 0.103(2) Uani 1 1 d .
H45A H 0.4689 0.3819 0.0764 0.123 Uiso 1 1 calc R
H45B H 0.5225 0.2379 0.0718 0.123 Uiso 1 1 calc R
C46 C 0.4509(3) 0.0460(13) 0.06445(15) 0.114(2) Uani 1 1 d .
H46A H 0.4142 0.0483 0.0704 0.137 Uiso 1 1 calc R
H46B H 0.4673 -0.1095 0.0684 0.137 Uiso 1 1 calc R
C47 C 0.4427(4) 0.0786(15) 0.03558(17) 0.150(3) Uani 1 1 d .
H47A H 0.4235 0.2286 0.0315 0.180 Uiso 1 1 calc R
H47B H 0.4795 0.0894 0.0299 0.180 Uiso 1 1 calc R
C48 C 0.4112(4) -0.1067(18) 0.02119(17) 0.205(5) Uani 1 1 d .
H48A H 0.4279 -0.2580 0.0260 0.307 Uiso 1 1 calc R
H48B H 0.4116 -0.0812 0.0031 0.307 Uiso 1 1 calc R
H48C H 0.3730 -0.1047 0.0248 0.307 Uiso 1 1 calc R
C49 C 0.7584(4) 0.6152(18) 0.47038(16) 0.189(4) Uani 1 1 d .
H49A H 0.7410 0.4617 0.4680 0.284 Uiso 1 1 calc R
H49B H 0.7616 0.6587 0.4882 0.284 Uiso 1 1 calc R
H49C H 0.7952 0.6097 0.4651 0.284 Uiso 1 1 calc R
C50 C 0.7233(3) 0.7937(15) 0.45465(15) 0.129(3) Uani 1 1 d .
H50A H 0.7437 0.9431 0.4553 0.155 Uiso 1 1 calc R
H50B H 0.6890 0.8200 0.4622 0.155 Uiso 1 1 calc R
C51 C 0.7081(3) 0.7211(13) 0.42707(14) 0.110(2) Uani 1 1 d .
H51A H 0.7426 0.7014 0.4195 0.132 Uiso 1 1 calc R
H51B H 0.6896 0.5674 0.4266 0.132 Uiso 1 1 calc R
C52 C 0.6707(3) 0.8896(12) 0.41074(13) 0.099(2) Uani 1 1 d .
H52A H 0.6899 1.0414 0.4106 0.118 Uiso 1 1 calc R
H52B H 0.6369 0.9145 0.4188 0.118 Uiso 1 1 calc R
C53 C 0.6530(2) 0.8138(10) 0.38305(12) 0.0814(18) Uani 1 1 d .
H53A H 0.6865 0.7942 0.3747 0.098 Uiso 1 1 calc R
H53B H 0.6345 0.6604 0.3830 0.098 Uiso 1 1 calc R
C54 C 0.6138(2) 0.9865(10) 0.36750(12) 0.0833(18) Uani 1 1 d .
H54A H 0.5803 1.0055 0.3758 0.100 Uiso 1 1 calc R
H54B H 0.6323 1.1401 0.3677 0.100 Uiso 1 1 calc R
C55 C 0.59603(19) 0.9147(9) 0.33992(12) 0.0638(15) Uani 1 1 d .
C56 C 0.6091(2) 0.7173(9) 0.32691(13) 0.0683(16) Uani 1 1 d .
H56 H 0.6326 0.5978 0.3345 0.082 Uiso 1 1 calc R
C57 C 0.5843(2) 0.7097(8) 0.30136(12) 0.0573(14) Uani 1 1 d .
H57 H 0.5894 0.5847 0.2903 0.069 Uiso 1 1 calc R
C58 C 0.5518(2) 0.9033(8) 0.29414(11) 0.0593(15) Uani 1 1 d .
C59 C 0.5182(2) 0.9505(8) 0.26970(12) 0.0584(15) Uani 1 1 d .
C60 C 0.4833(2) 1.1409(8) 0.26241(12) 0.0645(16) Uani 1 1 d .
H60 H 0.4791 1.2694 0.2732 0.077 Uiso 1 1 calc R
C61 C 0.4553(2) 1.1227(8) 0.23772(12) 0.0622(15) Uani 1 1 d .
H61 H 0.4305 1.2384 0.2303 0.075 Uiso 1 1 calc R
C62 C 0.46701(19) 0.9202(8) 0.22524(12) 0.0598(15) Uani 1 1 d .
C63 C 0.44515(19) 0.8427(8) 0.19965(12) 0.0591(15) Uani 1 1 d .
C64 C 0.4588(2) 0.6443(9) 0.18626(13) 0.0677(16) Uani 1 1 d .
H64 H 0.4854 0.5335 0.1932 0.081 Uiso 1 1 calc R
C65 C 0.4292(2) 0.6234(9) 0.16146(13) 0.0725(17) Uani 1 1 d .
H65 H 0.4338 0.4977 0.1504 0.087 Uiso 1 1 calc R
C66 C 0.3929(2) 0.8080(9) 0.15524(11) 0.0676(16) Uani 1 1 d .
C67 C 0.3534(2) 0.8441(10) 0.13104(13) 0.0848(18) Uani 1 1 d .
H67A H 0.3613 0.9984 0.1241 0.102 Uiso 1 1 calc R
H67B H 0.3154 0.8495 0.1354 0.102 Uiso 1 1 calc R
C68 C 0.3549(2) 0.6622(11) 0.11015(12) 0.0847(18) Uani 1 1 d .
H68A H 0.3918 0.6670 0.1044 0.102 Uiso 1 1 calc R
H68B H 0.3503 0.5057 0.1173 0.102 Uiso 1 1 calc R
C69 C 0.3109(3) 0.6950(12) 0.08724(14) 0.098(2) Uani 1 1 d .
H69A H 0.2743 0.6985 0.0931 0.117 Uiso 1 1 calc R
H69B H 0.3167 0.8485 0.0796 0.117 Uiso 1 1 calc R
C70 C 0.3101(3) 0.5091(13) 0.06688(14) 0.107(2) Uani 1 1 d .
H70A H 0.3067 0.3547 0.0748 0.129 Uiso 1 1 calc R
H70B H 0.3460 0.5125 0.0602 0.129 Uiso 1 1 calc R
C71 C 0.2637(4) 0.5330(15) 0.04461(16) 0.137(3) Uani 1 1 d .
H71A H 0.2686 0.6825 0.0360 0.165 Uiso 1 1 calc R
H71B H 0.2280 0.5404 0.0513 0.165 Uiso 1 1 calc R
C72 C 0.2608(4) 0.3356(18) 0.02501(16) 0.182(4) Uani 1 1 d .
H72A H 0.2966 0.3208 0.0188 0.273 Uiso 1 1 calc R
H72B H 0.2321 0.3714 0.0109 0.273 Uiso 1 1 calc R
H72C H 0.2518 0.1888 0.0329 0.273 Uiso 1 1 calc R

loop_
_atom_site_aniso_label
_atom_site_aniso_U_11
_atom_site_aniso_U_22
_atom_site_aniso_U_33
_atom_site_aniso_U_23
_atom_site_aniso_U_13
_atom_site_aniso_U_12
S1 0.0799(10) 0.0568(9) 0.1053(13) -0.0118(9) 0.0182(9) -0.0110(8)
S2 0.0729(9) 0.0369(7) 0.0918(12) -0.0055(7) 0.0287(8) -0.0142(7)
S3 0.0609(8) 0.0308(7) 0.1030(12) 0.0033(7) 0.0333(8) -0.0044(6)
S4 0.0688(9) 0.0386(8) 0.1225(14) -0.0057(8) 0.0398(9) -0.0081(7)
S5 0.0697(9) 0.0359(7) 0.1136(13) 0.0075(8) 0.0368(9) -0.0052(7)
S6 0.0859(10) 0.0469(8) 0.1181(14) 0.0175(9) 0.0418(10) -0.0059(8)
S7 0.0678(9) 0.0362(7) 0.1180(13) -0.0071(8) 0.0360(9) 0.0032(7)
S8 0.0653(9) 0.0354(7) 0.1063(13) 0.0059(8) 0.0334(8) 0.0109(7)
S9 0.0651(9) 0.0454(8) 0.1226(14) 0.0081(9) 0.0236(9) 0.0145(7)
C1 0.178(8) 0.164(8) 0.112(7) -0.023(6) -0.005(6) 0.030(7)
C2 0.122(6) 0.132(7) 0.092(6) -0.004(5) -0.016(5) 0.006(5)
C3 0.109(5) 0.107(6) 0.098(6) -0.005(5) -0.002(4) 0.010(4)
C4 0.108(5) 0.097(5) 0.092(5) -0.007(4) -0.002(4) 0.009(4)
C5 0.095(4) 0.079(4) 0.093(5) -0.013(4) 0.006(4) 0.008(4)
C6 0.099(5) 0.078(4) 0.107(6) -0.006(4) 0.001(4) 0.013(4)
C7 0.083(4) 0.056(4) 0.081(5) -0.014(3) 0.017(4) 0.015(3)
C8 0.111(5) 0.059(4) 0.088(5) -0.005(4) 0.032(4) -0.004(4)
C9 0.096(5) 0.055(4) 0.095(5) -0.009(4) 0.029(4) -0.020(3)
C10 0.067(3) 0.046(3) 0.082(5) -0.018(3) 0.028(3) -0.009(3)
C11 0.061(3) 0.039(3) 0.080(4) -0.021(3) 0.035(3) -0.009(3)
C12 0.071(4) 0.038(3) 0.097(5) -0.022(3) 0.039(4) -0.020(3)
C13 0.069(4) 0.033(3) 0.094(5) -0.007(3) 0.035(3) -0.007(3)
C14 0.050(3) 0.027(3) 0.086(4) -0.005(3) 0.034(3) -0.001(2)
C15 0.044(3) 0.033(3) 0.088(4) 0.000(3) 0.033(3) 0.003(2)
C16 0.051(3) 0.030(3) 0.079(4) -0.001(3) 0.026(3) -0.004(2)
C17 0.051(3) 0.032(3) 0.098(5) -0.002(3) 0.025(3) -0.003(2)
C18 0.049(3) 0.035(3) 0.086(4) 0.005(3) 0.024(3) 0.002(2)
C19 0.062(3) 0.046(3) 0.114(5) 0.004(3) 0.031(3) 0.000(3)
C20 0.061(3) 0.051(3) 0.099(5) 0.011(3) 0.029(3) 0.001(3)
C21 0.076(4) 0.062(4) 0.090(5) 0.011(4) 0.027(4) -0.003(3)
C22 0.066(4) 0.059(4) 0.095(5) 0.013(3) 0.017(3) 0.002(3)
C23 0.105(5) 0.091(5) 0.100(6) 0.009(4) 0.025(4) -0.013(4)
C24 0.137(6) 0.120(6) 0.106(6) -0.002(5) 0.014(5) -0.023(5)
C25 0.226(10) 0.161(9) 0.119(7) 0.008(7) 0.024(7) 0.013(8)
C26 0.142(7) 0.119(7) 0.125(7) -0.013(6) 0.017(6) -0.008(6)
C27 0.122(6) 0.113(6) 0.095(6) -0.012(5) 0.031(5) -0.018(5)
C28 0.093(5) 0.094(5) 0.104(6) -0.024(5) 0.028(4) -0.010(4)
C29 0.082(4) 0.070(4) 0.107(6) -0.022(4) 0.041(4) -0.010(3)
C30 0.074(4) 0.060(4) 0.114(6) -0.012(4) 0.031(4) 0.000(3)
C31 0.053(3) 0.049(3) 0.089(5) -0.009(3) 0.032(3) 0.002(3)
C32 0.066(4) 0.043(3) 0.132(6) 0.005(4) 0.042(4) -0.007(3)
C33 0.052(3) 0.033(3) 0.110(5) -0.005(3) 0.030(3) -0.004(2)
C34 0.049(3) 0.032(3) 0.111(5) -0.002(3) 0.039(3) 0.004(2)
C35 0.054(3) 0.028(3) 0.109(5) 0.002(3) 0.044(3) 0.006(2)
C36 0.063(4) 0.032(3) 0.136(6) -0.006(4) 0.044(4) -0.007(3)
C37 0.061(4) 0.039(3) 0.119(6) 0.010(3) 0.042(4) 0.000(3)
C38 0.052(3) 0.036(3) 0.106(5) 0.015(3) 0.043(3) 0.008(3)
C39 0.044(3) 0.034(3) 0.109(5) 0.009(3) 0.033(3) 0.004(2)
C40 0.055(3) 0.043(3) 0.120(6) 0.025(3) 0.035(4) 0.002(3)
C41 0.058(4) 0.054(4) 0.115(6) 0.020(4) 0.033(4) 0.004(3)
C42 0.059(3) 0.051(3) 0.102(5) 0.013(3) 0.029(3) 0.005(3)
C43 0.099(5) 0.071(4) 0.111(6) 0.023(4) 0.042(4) 0.011(4)
C44 0.084(4) 0.073(4) 0.106(6) 0.007(4) 0.032(4) 0.006(4)
C45 0.118(5) 0.093(5) 0.103(6) 0.014(5) 0.035(5) 0.000(4)
C46 0.128(6) 0.110(6) 0.105(6) 0.007(5) 0.016(5) 0.000(5)
C47 0.177(8) 0.140(8) 0.126(8) 0.014(7) -0.004(6) -0.024(7)
C48 0.274(13) 0.187(10) 0.139(9) -0.010(8) -0.024(8) -0.061(10)
C49 0.223(10) 0.208(11) 0.127(8) -0.007(8) -0.011(7) 0.055(9)
C50 0.151(7) 0.143(7) 0.096(7) -0.017(6) 0.030(5) 0.000(6)
C51 0.124(6) 0.105(6) 0.100(6) -0.009(5) 0.012(5) 0.009(5)
C52 0.105(5) 0.097(5) 0.100(6) -0.013(5) 0.035(4) -0.004(4)
C53 0.077(4) 0.070(4) 0.102(5) -0.012(4) 0.028(4) -0.001(3)
C54 0.079(4) 0.067(4) 0.109(6) -0.014(4) 0.031(4) -0.004(3)
C55 0.055(3) 0.049(3) 0.094(5) -0.004(3) 0.034(3) -0.003(3)
C56 0.062(3) 0.041(3) 0.108(5) 0.003(3) 0.035(4) 0.008(3)
C57 0.058(3) 0.030(3) 0.091(5) -0.002(3) 0.034(3) 0.007(2)
C58 0.053(3) 0.037(3) 0.096(5) 0.000(3) 0.039(3) -0.007(3)
C59 0.051(3) 0.029(3) 0.104(5) 0.002(3) 0.042(3) 0.000(2)
C60 0.062(3) 0.033(3) 0.106(5) 0.006(3) 0.040(4) 0.006(3)
C61 0.059(3) 0.036(3) 0.099(5) 0.010(3) 0.036(3) 0.015(3)
C62 0.051(3) 0.038(3) 0.096(5) 0.010(3) 0.032(3) 0.002(3)
C63 0.047(3) 0.032(3) 0.107(5) 0.013(3) 0.041(3) 0.011(2)
C64 0.059(3) 0.049(3) 0.101(5) 0.016(3) 0.030(4) 0.016(3)
C65 0.067(4) 0.049(3) 0.108(5) 0.008(4) 0.034(4) 0.016(3)
C66 0.061(3) 0.061(4) 0.084(5) 0.019(3) 0.023(3) -0.003(3)
C67 0.080(4) 0.061(4) 0.118(6) 0.003(4) 0.031(4) 0.001(3)
C68 0.072(4) 0.078(4) 0.107(5) 0.017(4) 0.024(4) 0.007(3)
C69 0.086(5) 0.083(5) 0.127(6) 0.012(5) 0.025(5) 0.000(4)
C70 0.105(5) 0.108(6) 0.110(6) 0.019(5) 0.017(5) 0.007(4)
C71 0.157(7) 0.133(7) 0.118(7) 0.003(6) 0.005(6) 0.008(6)
C72 0.224(10) 0.182(10) 0.129(8) -0.016(7) -0.015(7) 0.016(8)

loop_
_atom_type_symbol
_atom_type_description
_atom_type_scat_dispersion_real
_atom_type_scat_dispersion_imag
_atom_type_scat_source
C C 0.0033 0.0016 'International Tables Vol C Tables 4.2.6.8 and 6.1.1.4'
H H 0.0000 0.0000 'International Tables Vol C Tables 4.2.6.8 and 6.1.1.4'
S S 0.1246 0.1234 'International Tables Vol C Tables 4.2.6.8 and 6.1.1.4'

loop_
_geom_angle_atom_site_label_1
_geom_angle_atom_site_label_2
_geom_angle_atom_site_label_3
_geom_angle
C10 S1 C7 92.7(3)
C14 S2 C11 93.1(3)
C18 S3 C15 92.8(3)
C31 S4 C34 92.5(3)
C35 S5 C38 93.2(3)
C42 S6 C39 92.8(3)
C55 S7 C58 92.4(3)
C62 S8 C59 92.2(3)
C66 S9 C63 93.5(3)
C2 C1 H1A 109.5
C2 C1 H1B 109.5
H1A C1 H1B 109.5
C2 C1 H1C 109.5
H1A C1 H1C 109.5
H1B C1 H1C 109.5
C1 C2 C3 115.5(6)
C1 C2 H2A 108.4
C3 C2 H2A 108.4
C1 C2 H2B 108.4
C3 C2 H2B 108.4
H2A C2 H2B 107.5
C4 C3 C2 116.2(6)
C4 C3 H3A 108.2
C2 C3 H3A 108.2
C4 C3 H3B 108.2
C2 C3 H3B 108.2
H3A C3 H3B 107.4
C3 C4 C5 115.9(5)
C3 C4 H4A 108.3
C5 C4 H4A 108.3
C3 C4 H4B 108.3
C5 C4 H4B 108.3
H4A C4 H4B 107.4
C6 C5 C4 113.8(5)
C6 C5 H5A 108.8
C4 C5 H5A 108.8
C6 C5 H5B 108.8
C4 C5 H5B 108.8
H5A C5 H5B 107.7
C5 C6 C7 116.9(5)
C5 C6 H6A 108.1
C7 C6 H6A 108.1
C5 C6 H6B 108.1
C7 C6 H6B 108.1
H6A C6 H6B 107.3
C8 C7 C6 128.2(6)
C8 C7 S1 109.9(5)
C6 C7 S1 121.9(5)
C7 C8 C9 113.9(6)
C7 C8 H8 123.0
C9 C8 H8 123.0
C10 C9 C8 113.7(6)
C10 C9 H9 123.2
C8 C9 H9 123.2
C9 C10 C11 129.0(5)
C9 C10 S1 109.7(5)
C11 C10 S1 121.2(4)
C12 C11 C10 130.3(5)
C12 C11 S2 109.4(4)
C10 C11 S2 120.3(4)
C11 C12 C13 114.9(5)
C11 C12 H12 122.5
C13 C12 H12 122.5
C14 C13 C12 112.6(5)
C14 C13 H13 123.7
C12 C13 H13 123.7
C13 C14 C15 128.5(5)
C13 C14 S2 110.0(4)
C15 C14 S2 121.5(3)
C16 C15 C14 128.2(5)
C16 C15 S3 109.4(4)
C14 C15 S3 122.3(4)
C15 C16 C17 113.9(5)
C15 C16 H16 123.0
C17 C16 H16 123.0
C18 C17 C16 114.1(5)
C18 C17 H17 122.9
C16 C17 H17 122.9
C17 C18 C19 129.7(5)
C17 C18 S3 109.7(4)
C19 C18 S3 120.7(4)
C18 C19 C20 115.6(4)
C18 C19 H19A 108.4
C20 C19 H19A 108.4
C18 C19 H19B 108.4
C20 C19 H19B 108.4
H19A C19 H19B 107.5
C21 C20 C19 114.7(5)
C21 C20 H20A 108.6
C19 C20 H20A 108.6
C21 C20 H20B 108.6
C19 C20 H20B 108.6
H20A C20 H20B 107.6
C20 C21 C22 116.0(5)
C20 C21 H21A 108.3
C22 C21 H21A 108.3
C20 C21 H21B 108.3
C22 C21 H21B 108.3
H21A C21 H21B 107.4
C23 C22 C21 115.5(5)
C23 C22 H22A 108.4
C21 C22 H22A 108.4
C23 C22 H22B 108.4
C21 C22 H22B 108.4
H22A C22 H22B 107.5
C22 C23 C24 115.8(5)
C22 C23 H23A 108.3
C24 C23 H23A 108.3
C22 C23 H23B 108.3
C24 C23 H23B 108.3
H23A C23 H23B 107.4
C23 C24 H24A 109.5
C23 C24 H24B 109.5
H24A C24 H24B 109.5
C23 C24 H24C 109.5
H24A C24 H24C 109.5
H24B C24 H24C 109.5
C26 C25 H25A 109.5
C26 C25 H25B 109.5
H25A C25 H25B 109.5
C26 C25 H25C 109.5
H25A C25 H25C 109.5
H25B C25 H25C 109.5
C27 C26 C25 115.3(7)
C27 C26 H26A 108.4
C25 C26 H26A 108.4
C27 C26 H26B 108.4
C25 C26 H26B 108.4
H26A C26 H26B 107.5
C26 C27 C28 114.8(6)
C26 C27 H27A 108.6
C28 C27 H27A 108.6
C26 C27 H27B 108.6
C28 C27 H27B 108.6
H27A C27 H27B 107.6
C27 C28 C29 115.0(6)
C27 C28 H28A 108.5
C29 C28 H28A 108.5
C27 C28 H28B 108.5
C29 C28 H28B 108.5
H28A C28 H28B 107.5
C30 C29 C28 116.1(5)
C30 C29 H29A 108.3
C28 C29 H29A 108.3
C30 C29 H29B 108.3
C28 C29 H29B 108.3
H29A C29 H29B 107.4
C29 C30 C31 116.6(5)
C29 C30 H30A 108.1
C31 C30 H30A 108.1
C29 C30 H30B 108.1
C31 C30 H30B 108.1
H30A C30 H30B 107.3
C32 C31 C30 128.2(5)
C32 C31 S4 110.7(5)
C30 C31 S4 120.9(4)
C31 C32 C33 113.0(5)
C31 C32 H32 123.5
C33 C32 H32 123.5
C34 C33 C32 113.2(5)
C34 C33 H33 123.4
C32 C33 H33 123.4
C33 C34 C35 127.8(5)
C33 C34 S4 110.7(5)
C35 C34 S4 121.5(4)
C36 C35 C34 127.6(5)
C36 C35 S5 110.6(5)
C34 C35 S5 121.8(4)
C35 C36 C37 113.0(5)
C35 C36 H36 123.5
C37 C36 H36 123.5
C38 C37 C36 113.5(5)
C38 C37 H37 123.2
C36 C37 H37 123.2
C37 C38 C39 128.9(5)
C37 C38 S5 109.7(5)
C39 C38 S5 121.4(4)
C40 C39 C38 129.1(5)
C40 C39 S6 109.9(5)
C38 C39 S6 121.0(4)
C39 C40 C41 113.9(5)
C39 C40 H40 123.1
C41 C40 H40 123.1
C42 C41 C40 113.3(6)
C42 C41 H41 123.4
C40 C41 H41 123.4
C41 C42 C43 130.4(6)
C41 C42 S6 110.2(5)
C43 C42 S6 119.4(4)
C42 C43 C44 115.1(5)
C42 C43 H43A 108.5
C44 C43 H43A 108.5
C42 C43 H43B 108.5
C44 C43 H43B 108.5
H43A C43 H43B 107.5
C45 C44 C43 113.8(5)
C45 C44 H44A 108.8
C43 C44 H44A 108.8
C45 C44 H44B 108.8
C43 C44 H44B 108.8
H44A C44 H44B 107.7
C46 C45 C44 115.6(6)
C46 C45 H45A 108.4
C44 C45 H45A 108.4
C46 C45 H45B 108.4
C44 C45 H45B 108.4
H45A C45 H45B 107.4
C45 C46 C47 114.6(7)
C45 C46 H46A 108.6
C47 C46 H46A 108.6
C45 C46 H46B 108.6
C47 C46 H46B 108.6
H46A C46 H46B 107.6
C48 C47 C46 115.1(8)
C48 C47 H47A 108.5
C46 C47 H47A 108.5
C48 C47 H47B 108.5
C46 C47 H47B 108.5
H47A C47 H47B 107.5
C47 C48 H48A 109.5
C47 C48 H48B 109.5
H48A C48 H48B 109.5
C47 C48 H48C 109.5
H48A C48 H48C 109.5
H48B C48 H48C 109.5
C50 C49 H49A 109.5
C50 C49 H49B 109.5
H49A C49 H49B 109.5
C50 C49 H49C 109.5
H49A C49 H49C 109.5
H49B C49 H49C 109.5
C49 C50 C51 113.3(7)
C49 C50 H50A 108.9
C51 C50 H50A 108.9
C49 C50 H50B 108.9
C51 C50 H50B 108.9
H50A C50 H50B 107.7
C52 C51 C50 115.4(6)
C52 C51 H51A 108.4
C50 C51 H51A 108.4
C52 C51 H51B 108.4
C50 C51 H51B 108.4
H51A C51 H51B 107.5
C51 C52 C53 116.0(6)
C51 C52 H52A 108.3
C53 C52 H52A 108.3
C51 C52 H52B 108.3
C53 C52 H52B 108.3
H52A C52 H52B 107.4
C54 C53 C52 114.1(5)
C54 C53 H53A 108.7
C52 C53 H53A 108.7
C54 C53 H53B 108.7
C52 C53 H53B 108.7
H53A C53 H53B 107.6
C55 C54 C53 114.8(5)
C55 C54 H54A 108.6
C53 C54 H54A 108.6
C55 C54 H54B 108.6
C53 C54 H54B 108.6
H54A C54 H54B 107.5
C56 C55 C54 130.2(5)
C56 C55 S7 109.8(5)
C54 C55 S7 120.0(4)
C55 C56 C57 114.3(5)
C55 C56 H56 122.9
C57 C56 H56 122.9
C58 C57 C56 113.3(5)
C58 C57 H57 123.3
C56 C57 H57 123.3
C57 C58 C59 128.5(5)
C57 C58 S7 110.2(5)
C59 C58 S7 121.2(4)
C60 C59 C58 129.2(5)
C60 C59 S8 109.6(5)
C58 C59 S8 121.1(4)
C61 C60 C59 113.7(5)
C61 C60 H60 123.2
C59 C60 H60 123.2
C62 C61 C60 114.0(5)
C62 C61 H61 123.0
C60 C61 H61 123.0
C61 C62 C63 128.9(5)
C61 C62 S8 110.5(5)
C63 C62 S8 120.6(4)
C64 C63 C62 129.6(5)
C64 C63 S9 108.4(5)
C62 C63 S9 122.0(4)
C63 C64 C65 114.6(5)
C63 C64 H64 122.7
C65 C64 H64 122.7
C66 C65 C64 112.6(5)
C66 C65 H65 123.7
C64 C65 H65 123.7
C65 C66 C67 128.1(6)
C65 C66 S9 111.0(5)
C67 C66 S9 120.9(4)
C66 C67 C68 116.9(5)
C66 C67 H67A 108.1
C68 C67 H67A 108.1
C66 C67 H67B 108.1
C68 C67 H67B 108.1
H67A C67 H67B 107.3
C69 C68 C67 114.6(5)
C69 C68 H68A 108.6
C67 C68 H68A 108.6
C69 C68 H68B 108.6
C67 C68 H68B 108.6
H68A C68 H68B 107.6
C70 C69 C68 115.3(6)
C70 C69 H69A 108.5
C68 C69 H69A 108.5
C70 C69 H69B 108.5
C68 C69 H69B 108.5
H69A C69 H69B 107.5
C69 C70 C71 115.4(6)
C69 C70 H70A 108.4
C71 C70 H70A 108.4
C69 C70 H70B 108.4
C71 C70 H70B 108.4
H70A C70 H70B 107.5
C70 C71 C72 115.1(7)
C70 C71 H71A 108.5
C72 C71 H71A 108.5
C70 C71 H71B 108.5
C72 C71 H71B 108.5
H71A C71 H71B 107.5
C71 C72 H72A 109.5
C71 C72 H72B 109.5
H72A C72 H72B 109.5
C71 C72 H72C 109.5
H72A C72 H72C 109.5
H72B C72 H72C 109.5

loop_
_geom_bond_atom_site_label_1
_geom_bond_atom_site_label_2
_geom_bond_distance
S1 C10 1.724(5)
S1 C7 1.724(6)
S2 C14 1.722(5)
S2 C11 1.729(5)
S3 C18 1.724(5)
S3 C15 1.728(5)
S4 C31 1.714(5)
S4 C34 1.721(5)
S5 C35 1.722(5)
S5 C38 1.725(5)
S6 C42 1.724(6)
S6 C39 1.726(5)
S7 C55 1.722(5)
S7 C58 1.726(5)
S8 C62 1.721(5)
S8 C59 1.731(5)
S9 C66 1.702(6)
S9 C63 1.726(5)
C1 C2 1.485(9)
C1 H1A 0.9600
C1 H1B 0.9600
C1 H1C 0.9600
C2 C3 1.497(8)
C2 H2A 0.9700
C2 H2B 0.9700
C3 C4 1.488(8)
C3 H3A 0.9700
C3 H3B 0.9700
C4 C5 1.507(7)
C4 H4A 0.9700
C4 H4B 0.9700
C5 C6 1.492(7)
C5 H5A 0.9700
C5 H5B 0.9700
C6 C7 1.500(7)
C6 H6A 0.9700
C6 H6B 0.9700
C7 C8 1.340(7)
C8 C9 1.410(7)
C8 H8 0.9300
C9 C10 1.349(7)
C9 H9 0.9300
C10 C11 1.450(7)
C11 C12 1.368(7)
C12 C13 1.394(7)
C12 H12 0.9300
C13 C14 1.389(6)
C13 H13 0.9300
C14 C15 1.437(6)
C15 C16 1.373(6)
C16 C17 1.383(6)
C16 H16 0.9300
C17 C18 1.369(6)
C17 H17 0.9300
C18 C19 1.498(7)
C19 C20 1.501(6)
C19 H19A 0.9700
C19 H19B 0.9700
C20 C21 1.500(6)
C20 H20A 0.9700
C20 H20B 0.9700
C21 C22 1.505(7)
C21 H21A 0.9700
C21 H21B 0.9700
C22 C23 1.496(7)
C22 H22A 0.9700
C22 H22B 0.9700
C23 C24 1.514(7)
C23 H23A 0.9700
C23 H23B 0.9700
C24 H24A 0.9600
C24 H24B 0.9600
C24 H24C 0.9600
C25 C26 1.507(9)
C25 H25A 0.9600
C25 H25B 0.9600
C25 H25C 0.9600
C26 C27 1.495(8)
C26 H26A 0.9700
C26 H26B 0.9700
C27 C28 1.495(8)
C27 H27A 0.9700
C27 H27B 0.9700
C28 C29 1.500(7)
C28 H28A 0.9700
C28 H28B 0.9700
C29 C30 1.497(7)
C29 H29A 0.9700
C29 H29B 0.9700
C30 C31 1.498(7)
C30 H30A 0.9700
C30 H30B 0.9700
C31 C32 1.367(7)
C32 C33 1.413(7)
C32 H32 0.9300
C33 C34 1.360(7)
C33 H33 0.9300
C34 C35 1.443(7)
C35 C36 1.365(7)
C36 C37 1.422(7)
C36 H36 0.9300
C37 C38 1.375(7)
C37 H37 0.9300
C38 C39 1.439(7)
C39 C40 1.362(6)
C40 C41 1.408(7)
C40 H40 0.9300
C41 C42 1.364(7)
C41 H41 0.9300
C42 C43 1.478(7)
C43 C44 1.523(7)
C43 H43A 0.9700
C43 H43B 0.9700
C44 C45 1.505(7)
C44 H44A 0.9700
C44 H44B 0.9700
C45 C46 1.491(8)
C45 H45A 0.9700
C45 H45B 0.9700
C46 C47 1.510(9)
C46 H46A 0.9700
C46 H46B 0.9700
C47 C48 1.438(9)
C47 H47A 0.9700
C47 H47B 0.9700
C48 H48A 0.9600
C48 H48B 0.9600
C48 H48C 0.9600
C49 C50 1.485(9)
C49 H49A 0.9600
C49 H49B 0.9600
C49 H49C 0.9600
C50 C51 1.499(8)
C50 H50A 0.9700
C50 H50B 0.9700
C51 C52 1.492(8)
C51 H51A 0.9700
C51 H51B 0.9700
C52 C53 1.516(7)
C52 H52A 0.9700
C52 H52B 0.9700
C53 C54 1.509(7)
C53 H53A 0.9700
C53 H53B 0.9700
C54 C55 1.506(7)
C54 H54A 0.9700
C54 H54B 0.9700
C55 C56 1.361(6)
C56 C57 1.389(7)
C56 H56 0.9300
C57 C58 1.362(6)
C57 H57 0.9300
C58 C59 1.441(7)
C59 C60 1.380(6)
C60 C61 1.378(7)
C60 H60 0.9300
C61 C62 1.362(7)
C61 H61 0.9300
C62 C63 1.439(7)
C63 C64 1.381(7)
C64 C65 1.398(7)
C64 H64 0.9300
C65 C66 1.365(7)
C65 H65 0.9300
C66 C67 1.488(7)
C67 C68 1.502(7)
C67 H67A 0.9700
C67 H67B 0.9700
C68 C69 1.497(7)
C68 H68A 0.9700
C68 H68B 0.9700
C69 C70 1.492(8)
C69 H69A 0.9700
C69 H69B 0.9700
C70 C71 1.503(8)
C70 H70A 0.9700
C70 H70B 0.9700
C71 C72 1.508(9)
C71 H71A 0.9700
C71 H71B 0.9700
C72 H72A 0.9600
C72 H72B 0.9600
C72 H72C 0.9600

loop_
_geom_torsion_atom_site_label_1
_geom_torsion_atom_site_label_2
_geom_torsion_atom_site_label_3
_geom_torsion_atom_site_label_4
_geom_torsion
C1 C2 C3 C4 -178.5(7)
C2 C3 C4 C5 178.2(6)
C3 C4 C5 C6 179.0(6)
C4 C5 C6 C7 173.2(5)
C5 C6 C7 C8 -116.6(7)
C5 C6 C7 S1 65.2(7)
C10 S1 C7 C8 1.0(4)
C10 S1 C7 C6 179.5(5)
C6 C7 C8 C9 -178.8(5)
S1 C7 C8 C9 -0.4(6)
C7 C8 C9 C10 -0.5(8)
C8 C9 C10 C11 178.9(5)
C8 C9 C10 S1 1.2(6)
C7 S1 C10 C9 -1.2(4)
C7 S1 C10 C11 -179.1(4)
C9 C10 C11 C12 179.1(5)
S1 C10 C11 C12 -3.4(7)
C9 C10 C11 S2 -3.5(8)
S1 C10 C11 S2 173.9(2)
C14 S2 C11 C12 0.0(4)
C14 S2 C11 C10 -177.9(4)
C10 C11 C12 C13 177.7(5)
S2 C11 C12 C13 0.1(5)
C11 C12 C13 C14 -0.2(6)
C12 C13 C14 C15 -175.9(4)
C12 C13 C14 S2 0.2(5)
C11 S2 C14 C13 -0.1(3)
C11 S2 C14 C15 176.3(4)
C13 C14 C15 C16 174.8(4)
S2 C14 C15 C16 -0.9(6)
C13 C14 C15 S3 -0.9(7)
S2 C14 C15 S3 -176.7(2)
C18 S3 C15 C16 0.8(3)
C18 S3 C15 C14 177.3(4)
C14 C15 C16 C17 -177.6(4)
S3 C15 C16 C17 -1.4(5)
C15 C16 C17 C18 1.4(6)
C16 C17 C18 C19 179.1(4)
C16 C17 C18 S3 -0.8(5)
C15 S3 C18 C17 0.0(3)
C15 S3 C18 C19 -179.9(4)
C17 C18 C19 C20 0.3(7)
S3 C18 C19 C20 -179.8(3)
C18 C19 C20 C21 -175.2(4)
C19 C20 C21 C22 178.9(4)
C20 C21 C22 C23 -175.9(5)
C21 C22 C23 C24 179.9(5)
C25 C26 C27 C28 -179.6(6)
C26 C27 C28 C29 175.2(6)
C27 C28 C29 C30 -179.7(5)
C28 C29 C30 C31 174.8(5)
C29 C30 C31 C32 -3.4(8)
C29 C30 C31 S4 -179.3(4)
C34 S4 C31 C32 0.4(4)
C34 S4 C31 C30 176.9(4)
C30 C31 C32 C33 -176.6(5)
S4 C31 C32 C33 -0.3(5)
C31 C32 C33 C34 0.1(6)
C32 C33 C34 C35 177.3(5)
C32 C33 C34 S4 0.2(5)
C31 S4 C34 C33 -0.3(4)
C31 S4 C34 C35 -177.7(4)
C33 C34 C35 C36 -178.0(5)
S4 C34 C35 C36 -1.1(7)
C33 C34 C35 S5 -0.5(7)
S4 C34 C35 S5 176.4(2)
C38 S5 C35 C36 0.8(4)
C38 S5 C35 C34 -177.2(4)
C34 C35 C36 C37 177.0(5)
S5 C35 C36 C37 -0.8(5)
C35 C36 C37 C38 0.4(6)
C36 C37 C38 C39 -178.9(5)
C36 C37 C38 S5 0.2(5)
C35 S5 C38 C37 -0.5(4)
C35 S5 C38 C39 178.7(4)
C37 C38 C39 C40 -177.4(5)
S5 C38 C39 C40 3.5(7)
C37 C38 C39 S6 2.4(7)
S5 C38 C39 S6 -176.7(2)
C42 S6 C39 C40 0.3(4)
C42 S6 C39 C38 -179.5(4)
C38 C39 C40 C41 178.9(5)
S6 C39 C40 C41 -0.9(5)
C39 C40 C41 C42 1.1(7)
C40 C41 C42 C43 179.8(5)
C40 C41 C42 S6 -0.8(6)
C39 S6 C42 C41 0.3(4)
C39 S6 C42 C43 179.7(4)
C41 C42 C43 C44 -0.4(8)
S6 C42 C43 C44 -179.7(4)
C42 C43 C44 C45 -174.9(5)
C43 C44 C45 C46 177.1(5)
C44 C45 C46 C47 -174.1(6)
C45 C46 C47 C48 175.4(8)
C49 C50 C51 C52 177.3(7)
C50 C51 C52 C53 -177.6(6)
C51 C52 C53 C54 178.3(5)
C52 C53 C54 C55 179.7(5)
C53 C54 C55 C56 0.9(8)
C53 C54 C55 S7 -179.5(4)
C58 S7 C55 C56 -0.2(4)
C58 S7 C55 C54 -179.8(4)
C54 C55 C56 C57 179.5(5)
S7 C55 C56 C57 -0.1(6)
C55 C56 C57 C58 0.4(6)
C56 C57 C58 C59 -177.2(4)
C56 C57 C58 S7 -0.6(5)
C55 S7 C58 C57 0.4(4)
C55 S7 C58 C59 177.4(4)
C57 C58 C59 C60 177.1(4)
S7 C58 C59 C60 0.8(7)
C57 C58 C59 S8 0.3(7)
S7 C58 C59 S8 -176.0(2)
C62 S8 C59 C60 -0.4(3)
C62 S8 C59 C58 176.9(4)
C58 C59 C60 C61 -176.9(5)
S8 C59 C60 C61 0.2(5)
C59 C60 C61 C62 0.3(6)
C60 C61 C62 C63 179.3(5)
C60 C61 C62 S8 -0.7(5)
C59 S8 C62 C61 0.6(4)
C59 S8 C62 C63 -179.3(4)
C61 C62 C63 C64 176.3(5)
S8 C62 C63 C64 -3.7(7)
C61 C62 C63 S9 -2.9(7)
S8 C62 C63 S9 177.1(2)
C66 S9 C63 C64 0.0(4)
C66 S9 C63 C62 179.4(4)
C62 C63 C64 C65 -179.8(5)
S9 C63 C64 C65 -0.5(5)
C63 C64 C65 C66 0.9(7)
C64 C65 C66 C67 -178.2(5)
C64 C65 C66 S9 -0.8(6)
C63 S9 C66 C65 0.4(4)
C63 S9 C66 C67 178.1(4)
C65 C66 C67 C68 -2.9(8)
S9 C66 C67 C68 179.9(4)
C66 C67 C68 C69 174.7(5)
C67 C68 C69 C70 -177.2(5)
C68 C69 C70 C71 176.4(6)
C69 C70 C71 C72 -176.1(7)
